data_2242562
loop_
_publ_author_name
'Zainuri, Dian Alwani'
'Razak, Ibrahim Abdul'
'Arshad, Suhana'

_publ_section_title
;
 Molecular structure, DFT studies and UV--Vis absorption of two new linear
 fused ring chalcones:
 (<i>E</i>)-1-(anthracen-9-yl)-3-(2-methoxyphenyl)prop-2-en-1-one and
 (<i>E</i>)-1-(anthracen-9-yl)-3-(3-fluoro-4-methoxyphenyl)prop-2-en-1-one
;
_journal_coeditor_code JJ2199
_journal_issue 8
_journal_name_full 'Acta Crystallographica Section E'
_journal_page_first 1087
_journal_page_last 1092
_journal_paper_doi 10.1107/S205698901800974X
_journal_volume 74
_journal_year 2018
_chemical_formula_iupac 'C24 H18 O2'
_chemical_formula_moiety 'C24 H18 O2'
_chemical_formula_sum 'C24 H18 O2'
_chemical_formula_weight 338.38
_chemical_name_common
;
(<i>E</i>)-1-(Anthracen-9-yl)-3-(2-methoxyphenyl)prop-2-en-1-one
;
_space_group_crystal_system monoclinic
_space_group_IT_number 14
_space_group_name_Hall '-P 2ybc'
_space_group_name_H-M_alt 'P 1 21/c 1'
_symmetry_space_group_name_Hall '-P 2ybc'
_symmetry_space_group_name_H-M 'P 1 21/c 1'
_atom_sites_solution_hydrogens geom
_audit_creation_method SHELXL-2013
_cell_angle_alpha 90
_cell_angle_beta 119.916(5)
_cell_angle_gamma 90
_cell_formula_units_Z 4
_cell_length_a 9.0554(8)
_cell_length_b 17.4260(15)
_cell_length_c 12.9217(9)
_cell_measurement_reflns_used 6535
_cell_measurement_temperature 294(2)
_cell_measurement_theta_max 28.01
_cell_measurement_theta_min 2.59
_cell_volume 1767.4(3)
_computing_cell_refinement
;
SAINT (Bruker, 2009)
;
_computing_data_collection
;
APEX2 (Bruker, 2009)
;
_computing_data_reduction
;
SAINT (Bruker, 2009)
;
_computing_molecular_graphics
;
SHELXTL (Sheldrick, 2008)
;
_computing_publication_material
;
SHELXTL (Sheldrick, 2008) and PLATON (Spek, 2009)
;
_computing_structure_refinement
;
SHELXL2013 (Sheldrick, 2013)
;
_computing_structure_solution
;
SHELXTL (Sheldrick, 2008)
;
_diffrn_ambient_temperature 294(2)
_diffrn_measured_fraction_theta_full 0.999
_diffrn_measured_fraction_theta_max 0.995
_diffrn_measurement_device_type
;
Bruker SMART APEXII DUO CCD area-detector
;
_diffrn_measurement_method '\f and \w scans'
_diffrn_radiation_type MoK\a
_diffrn_radiation_wavelength 0.71073
_diffrn_reflns_av_R_equivalents 0.0451
_diffrn_reflns_limit_h_max 11
_diffrn_reflns_limit_h_min -11
_diffrn_reflns_limit_k_max 23
_diffrn_reflns_limit_k_min -22
_diffrn_reflns_limit_l_max 17
_diffrn_reflns_limit_l_min -17
_diffrn_reflns_number 30614
_diffrn_reflns_theta_full 25.242
_diffrn_reflns_theta_max 28.038
_diffrn_reflns_theta_min 2.162
_exptl_absorpt_coefficient_mu 0.080
_exptl_absorpt_correction_type multi-scan
_exptl_absorpt_process_details
;
(<i>SADABS</i>; Bruker, 2009)
;
_exptl_crystal_colour yellow
_exptl_crystal_density_diffrn 1.272
_exptl_crystal_description needle
_exptl_crystal_F_000 712
_exptl_crystal_size_max 0.598
_exptl_crystal_size_mid 0.228
_exptl_crystal_size_min 0.147
_refine_diff_density_max 0.167
_refine_diff_density_min -0.187
_refine_ls_extinction_method none
_refine_ls_goodness_of_fit_ref 1.081
_refine_ls_hydrogen_treatment constr
_refine_ls_matrix_type full
_refine_ls_number_parameters 236
_refine_ls_number_reflns 4249
_refine_ls_number_restraints 0
_refine_ls_restrained_S_all 1.081
_refine_ls_R_factor_all 0.0797
_refine_ls_R_factor_gt 0.0538
_refine_ls_shift/su_max 0.001
_refine_ls_shift/su_mean 0.000
_refine_ls_structure_factor_coef Fsqd
_refine_ls_weighting_details
;
w=1/[\s^2^(Fo^2^)+(0.0630P)^2^+0.2604P] where P=(Fo^2^+2Fc^2^)/3
;
_refine_ls_weighting_scheme calc
_refine_ls_wR_factor_gt 0.1304
_refine_ls_wR_factor_ref 0.1458
_reflns_number_gt 2916
_reflns_number_total 4249
_reflns_threshold_expression 'I > 2\s(I)'
_cod_data_source_file jj2199sup1.cif
_cod_data_source_block I
_cod_original_cell_volume 1767.3(3)
_cod_database_code 2242562
_shelx_space_group_comment
;
The symmetry employed for this shelxl refinement is uniquely defined
by the following loop, which should always be used as a source of
symmetry information in preference to the above space-group names.
They are only intended as comments.
;
_shelx_estimated_absorpt_t_min 0.954
_shelx_estimated_absorpt_t_max 0.988
_shelxl_version_number 20.13

loop_
_space_group_symop_operation_xyz
'x, y, z'
'-x, y+1/2, -z+1/2'
'-x, -y, -z'
'x, -y-1/2, z-1/2'

loop_
_atom_site_type_symbol
_atom_site_label
_atom_site_fract_x
_atom_site_fract_y
_atom_site_fract_z
_atom_site_U_iso_or_equiv
_atom_site_adp_type
_atom_site_calc_flag
_atom_site_occupancy
O O1 0.53861(18) 0.72502(7) 0.79211(12) 0.0752(4) Uani d 1
O O2 0.20209(16) 1.03186(6) 0.56513(10) 0.0642(3) Uani d 1
C C1 0.53056(19) 0.86680(8) 0.94301(13) 0.0478(3) Uani d 1
C C2 0.6917(2) 0.88894(10) 0.95792(15) 0.0592(4) Uani d 1
H H2A 0.7215 0.8740 0.9017 0.071 Uiso calc 1
C C3 0.8018(3) 0.93154(11) 1.05315(18) 0.0738(5) Uani d 1
H H3A 0.9052 0.9465 1.0604 0.089 Uiso calc 1
C C4 0.7618(3) 0.95337(12) 1.14117(18) 0.0802(6) Uani d 1
H H4A 0.8400 0.9815 1.2071 0.096 Uiso calc 1
C C5 0.6114(3) 0.93389(11) 1.13057(16) 0.0731(5) Uani d 1
H H5A 0.5870 0.9487 1.1896 0.088 Uiso calc 1
C C6 0.4886(2) 0.89110(9) 1.03106(13) 0.0552(4) Uani d 1
C C7 0.3300(2) 0.87229(10) 1.01595(15) 0.0615(4) Uani d 1
H H7A 0.3036 0.8876 1.0738 0.074 Uiso calc 1
C C8 0.2100(2) 0.83166(9) 0.91831(15) 0.0538(4) Uani d 1
C C9 0.0457(3) 0.81257(11) 0.90222(19) 0.0713(5) Uani d 1
H H9A 0.0176 0.8282 0.9591 0.086 Uiso calc 1
C C10 -0.0685(3) 0.77249(12) 0.8065(2) 0.0787(6) Uani d 1
H H10A -0.1744 0.7609 0.7977 0.094 Uiso calc 1
C C11 -0.0284(2) 0.74811(11) 0.7196(2) 0.0757(6) Uani d 1
H H11A -0.1087 0.7209 0.6535 0.091 Uiso calc 1
C C12 0.1255(2) 0.76379(9) 0.73108(16) 0.0605(4) Uani d 1
H H12A 0.1497 0.7466 0.6730 0.073 Uiso calc 1
C C13 0.25104(19) 0.80611(8) 0.83027(14) 0.0478(3) Uani d 1
C C14 0.41240(18) 0.82319(8) 0.84557(13) 0.0445(3) Uani d 1
C C15 0.4659(2) 0.78700(8) 0.76321(14) 0.0500(4) Uani d 1
C C16 0.4322(2) 0.82415(9) 0.65306(14) 0.0526(4) Uani d 1
H H16A 0.4648 0.7987 0.6044 0.063 Uiso calc 1
C C17 0.35781(19) 0.89218(8) 0.61731(12) 0.0459(3) Uani d 1
H H17A 0.3278 0.9171 0.6678 0.055 Uiso calc 1
C C18 0.3182(2) 0.93191(9) 0.50726(13) 0.0489(4) Uani d 1
C C19 0.3583(2) 0.90106(11) 0.42487(15) 0.0640(5) Uani d 1
H H19A 0.4128 0.8538 0.4405 0.077 Uiso calc 1
C C20 0.3189(3) 0.93900(14) 0.32089(17) 0.0804(6) Uani d 1
H H20A 0.3470 0.9176 0.2670 0.096 Uiso calc 1
C C21 0.2377(3) 1.00888(14) 0.29715(17) 0.0813(6) Uani d 1
H H21A 0.2101 1.0343 0.2265 0.098 Uiso calc 1
C C22 0.1965(2) 1.04188(11) 0.37628(16) 0.0686(5) Uani d 1
H H22A 0.1424 1.0893 0.3594 0.082 Uiso calc 1
C C23 0.2366(2) 1.00373(9) 0.48149(13) 0.0527(4) Uani d 1
C C24 0.1245(3) 1.10560(10) 0.54615(19) 0.0769(6) Uani d 1
H H24A 0.1028 1.1170 0.6100 0.115 Uiso calc 1
H H24B 0.0190 1.1057 0.4717 0.115 Uiso calc 1
H H24C 0.1994 1.1437 0.5440 0.115 Uiso calc 1

loop_
_atom_site_aniso_label
_atom_site_aniso_U_11
_atom_site_aniso_U_22
_atom_site_aniso_U_33
_atom_site_aniso_U_12
_atom_site_aniso_U_13
_atom_site_aniso_U_23
O1 0.0919(9) 0.0621(7) 0.0778(9) 0.0293(7) 0.0470(8) 0.0145(6)
O2 0.0823(8) 0.0544(6) 0.0513(7) 0.0117(6) 0.0300(6) 0.0043(5)
C1 0.0516(8) 0.0490(8) 0.0389(8) 0.0037(6) 0.0197(7) 0.0081(6)
C2 0.0552(10) 0.0622(10) 0.0545(10) -0.0019(8) 0.0231(8) 0.0058(8)
C3 0.0619(11) 0.0723(12) 0.0692(13) -0.0113(9) 0.0191(10) 0.0034(10)
C4 0.0840(15) 0.0739(12) 0.0522(12) -0.0120(11) 0.0110(10) -0.0062(9)
C5 0.0892(15) 0.0761(12) 0.0414(10) -0.0018(10) 0.0231(10) -0.0041(9)
C6 0.0686(11) 0.0583(9) 0.0341(8) 0.0049(8) 0.0221(8) 0.0073(7)
C7 0.0750(12) 0.0749(11) 0.0449(9) 0.0106(9) 0.0377(9) 0.0105(8)
C8 0.0590(10) 0.0583(9) 0.0513(10) 0.0092(7) 0.0328(8) 0.0177(7)
C9 0.0678(12) 0.0830(12) 0.0783(13) 0.0143(10) 0.0479(11) 0.0273(11)
C10 0.0582(11) 0.0746(12) 0.1062(17) 0.0024(10) 0.0433(12) 0.0263(12)
C11 0.0574(11) 0.0589(10) 0.0954(16) -0.0060(8) 0.0265(11) 0.0023(10)
C12 0.0555(10) 0.0526(9) 0.0668(11) 0.0000(7) 0.0254(9) -0.0020(8)
C13 0.0499(8) 0.0445(7) 0.0482(9) 0.0056(6) 0.0241(7) 0.0103(6)
C14 0.0485(8) 0.0440(7) 0.0398(8) 0.0056(6) 0.0211(7) 0.0077(6)
C15 0.0499(8) 0.0483(8) 0.0502(9) 0.0035(7) 0.0237(7) 0.0006(7)
C16 0.0621(10) 0.0557(9) 0.0459(9) 0.0033(7) 0.0315(8) -0.0045(7)
C17 0.0504(8) 0.0504(8) 0.0375(8) -0.0048(6) 0.0223(7) -0.0066(6)
C18 0.0541(9) 0.0543(8) 0.0354(8) -0.0121(7) 0.0202(7) -0.0058(6)
C19 0.0771(12) 0.0733(11) 0.0459(9) -0.0143(9) 0.0340(9) -0.0113(8)
C20 0.0965(15) 0.1083(17) 0.0450(11) -0.0302(13) 0.0418(11) -0.0149(11)
C21 0.0902(15) 0.1026(16) 0.0408(10) -0.0332(13) 0.0249(10) 0.0068(10)
C22 0.0707(12) 0.0707(11) 0.0470(10) -0.0156(9) 0.0162(9) 0.0103(8)
C23 0.0546(9) 0.0565(9) 0.0367(8) -0.0135(7) 0.0149(7) -0.0019(7)
C24 0.0823(13) 0.0525(10) 0.0829(14) 0.0105(9) 0.0313(11) 0.0054(9)

loop_
_atom_type_symbol
_atom_type_description
_atom_type_scat_dispersion_real
_atom_type_scat_dispersion_imag
_atom_type_scat_source
C C 0.0033 0.0016 'International Tables Vol C Tables 4.2.6.8 and 6.1.1.4'
H H 0.0000 0.0000 'International Tables Vol C Tables 4.2.6.8 and 6.1.1.4'
O O 0.0106 0.0060 'International Tables Vol C Tables 4.2.6.8 and 6.1.1.4'

loop_
_geom_angle_atom_site_label_1
_geom_angle_atom_site_label_2
_geom_angle_atom_site_label_3
_geom_angle
C23 O2 C24 118.55(13)
C14 C1 C2 122.63(14)
C14 C1 C6 119.23(14)
C2 C1 C6 118.13(15)
C3 C2 C1 120.73(17)
C3 C2 H2A 119.6
C1 C2 H2A 119.6
C2 C3 C4 120.82(19)
C2 C3 H3A 119.6
C4 C3 H3A 119.6
C5 C4 C3 120.41(19)
C5 C4 H4A 119.8
C3 C4 H4A 119.8
C4 C5 C6 121.37(19)
C4 C5 H5A 119.3
C6 C5 H5A 119.3
C7 C6 C5 122.56(16)
C7 C6 C1 118.96(15)
C5 C6 C1 118.48(16)
C8 C7 C6 122.45(15)
C8 C7 H7A 118.8
C6 C7 H7A 118.8
C7 C8 C13 119.20(14)
C7 C8 C9 122.52(16)
C13 C8 C9 118.27(17)
C10 C9 C8 121.30(18)
C10 C9 H9A 119.4
C8 C9 H9A 119.4
C9 C10 C11 120.29(17)
C9 C10 H10A 119.9
C11 C10 H10A 119.9
C12 C11 C10 120.88(19)
C12 C11 H11A 119.6
C10 C11 H11A 119.6
C11 C12 C13 121.27(18)
C11 C12 H12A 119.4
C13 C12 H12A 119.4
C14 C13 C12 122.95(14)
C14 C13 C8 119.06(14)
C12 C13 C8 117.99(14)
C1 C14 C13 121.04(13)
C1 C14 C15 119.37(13)
C13 C14 C15 119.27(13)
O1 C15 C16 120.75(14)
O1 C15 C14 117.85(14)
C16 C15 C14 121.40(13)
C17 C16 C15 124.17(13)
C17 C16 H16A 117.9
C15 C16 H16A 117.9
C16 C17 C18 126.82(14)
C16 C17 H17A 116.6
C18 C17 H17A 116.6
C19 C18 C23 117.97(14)
C19 C18 C17 122.13(15)
C23 C18 C17 119.90(13)
C20 C19 C18 121.46(19)
C20 C19 H19A 119.3
C18 C19 H19A 119.3
C19 C20 C21 119.51(18)
C19 C20 H20A 120.2
C21 C20 H20A 120.2
C20 C21 C22 121.12(17)
C20 C21 H21A 119.4
C22 C21 H21A 119.4
C21 C22 C23 119.45(19)
C21 C22 H22A 120.3
C23 C22 H22A 120.3
O2 C23 C22 123.70(16)
O2 C23 C18 115.80(13)
C22 C23 C18 120.49(16)
O2 C24 H24A 109.5
O2 C24 H24B 109.5
H24A C24 H24B 109.5
O2 C24 H24C 109.5
H24A C24 H24C 109.5
H24B C24 H24C 109.5

loop_
_geom_bond_atom_site_label_1
_geom_bond_atom_site_label_2
_geom_bond_distance
O1 C15 1.2226(18)
O2 C23 1.3574(19)
O2 C24 1.426(2)
C1 C14 1.401(2)
C1 C2 1.426(2)
C1 C6 1.431(2)
C2 C3 1.355(3)
C2 H2A 0.9300
C3 C4 1.408(3)
C3 H3A 0.9300
C4 C5 1.343(3)
C4 H4A 0.9300
C5 C6 1.421(3)
C5 H5A 0.9300
C6 C7 1.389(2)
C7 C8 1.381(2)
C7 H7A 0.9300
C8 C13 1.433(2)
C8 C9 1.435(2)
C9 C10 1.346(3)
C9 H9A 0.9300
C10 C11 1.406(3)
C10 H10A 0.9300
C11 C12 1.354(2)
C11 H11A 0.9300
C12 C13 1.423(2)
C12 H12A 0.9300
C13 C14 1.405(2)
C14 C15 1.509(2)
C15 C16 1.451(2)
C16 C17 1.327(2)
C16 H16A 0.9300
C17 C18 1.457(2)
C17 H17A 0.9300
C18 C19 1.393(2)
C18 C23 1.406(2)
C19 C20 1.375(3)
C19 H19A 0.9300
C20 C21 1.376(3)
C20 H20A 0.9300
C21 C22 1.377(3)
C21 H21A 0.9300
C22 C23 1.389(2)
C22 H22A 0.9300
C24 H24A 0.9600
C24 H24B 0.9600
C24 H24C 0.9600

loop_
_geom_torsion_atom_site_label_1
_geom_torsion_atom_site_label_2
_geom_torsion_atom_site_label_3
_geom_torsion_atom_site_label_4
_geom_torsion
C14 C1 C2 C3 179.60(15)
C6 C1 C2 C3 0.2(2)
C1 C2 C3 C4 1.6(3)
C2 C3 C4 C5 -1.7(3)
C3 C4 C5 C6 -0.1(3)
C4 C5 C6 C7 -177.89(18)
C4 C5 C6 C1 1.9(3)
C14 C1 C6 C7 -1.5(2)
C2 C1 C6 C7 177.85(14)
C14 C1 C6 C5 178.68(14)
C2 C1 C6 C5 -1.9(2)
C5 C6 C7 C8 179.05(16)
C1 C6 C7 C8 -0.7(2)
C6 C7 C8 C13 1.5(2)
C6 C7 C8 C9 -179.64(16)
C7 C8 C9 C10 -179.61(17)
C13 C8 C9 C10 -0.8(3)
C8 C9 C10 C11 0.2(3)
C9 C10 C11 C12 0.6(3)
C10 C11 C12 C13 -0.8(3)
C11 C12 C13 C14 179.68(15)
C11 C12 C13 C8 0.1(2)
C7 C8 C13 C14 -0.1(2)
C9 C8 C13 C14 -178.96(13)
C7 C8 C13 C12 179.47(14)
C9 C8 C13 C12 0.6(2)
C2 C1 C14 C13 -176.37(13)
C6 C1 C14 C13 3.0(2)
C2 C1 C14 C15 10.2(2)
C6 C1 C14 C15 -170.46(13)
C12 C13 C14 C1 178.29(13)
C8 C13 C14 C1 -2.2(2)
C12 C13 C14 C15 -8.3(2)
C8 C13 C14 C15 171.27(13)
C1 C14 C15 O1 84.19(18)
C13 C14 C15 O1 -89.38(19)
C1 C14 C15 C16 -95.91(18)
C13 C14 C15 C16 90.53(18)
O1 C15 C16 C17 -178.25(16)
C14 C15 C16 C17 1.8(2)
C15 C16 C17 C18 -178.99(14)
C16 C17 C18 C19 -0.7(2)
C16 C17 C18 C23 179.15(15)
C23 C18 C19 C20 -0.3(3)
C17 C18 C19 C20 179.50(16)
C18 C19 C20 C21 -0.2(3)
C19 C20 C21 C22 0.6(3)
C20 C21 C22 C23 -0.5(3)
C24 O2 C23 C22 -1.7(2)
C24 O2 C23 C18 177.97(15)
C21 C22 C23 O2 179.57(16)
C21 C22 C23 C18 -0.1(2)
C19 C18 C23 O2 -179.20(14)
C17 C18 C23 O2 0.9(2)
C19 C18 C23 C22 0.5(2)
C17 C18 C23 C22 -179.34(14)

_cod_database_fobs_code 2242562
